data_4074250
loop_
_publ_author_name
'Dost\'al, Libor'
'C\'isa\<rov\'a, Ivana'
'Jambor, Roman'
'R\%u\<zi\<cka, Ale\<s'
'Jir\'asko, Robert'
'Hole\<cek, Jaroslav'

_publ_section_title
;
 Structural Diversity of Organoantimony(III) and Organobismuth(III)
 Dihalides Containing O,C,O-Chelating Ligands
;
_journal_issue 18
_journal_name_full Organometallics
_journal_page_first 4366
_journal_paper_doi 10.1021/om060489q
_journal_volume 25
_journal_year 2006
_chemical_compound_source 'synthesized by the authors'
_chemical_formula_moiety 'C16 H25 Bi Cl2 O2'
_chemical_formula_sum 'C16 H25 Bi Cl2 O2'
_chemical_formula_weight 529.24
_chemical_name_systematic
; 
 ? 
;
_space_group_IT_number 14
_symmetry_cell_setting monoclinic
_symmetry_space_group_name_Hall '-P 2yn'
_symmetry_space_group_name_H-M 'P 1 21/n 1'
_atom_sites_solution_hydrogens geom
_atom_sites_solution_primary direct
_atom_sites_solution_secondary difmap
_audit_creation_method SHELXL-97
_cell_angle_alpha 90.00
_cell_angle_beta 109.4640(12)
_cell_angle_gamma 90.00
_cell_formula_units_Z 4
_cell_length_a 12.7470(2)
_cell_length_b 9.3590(2)
_cell_length_c 16.8500(3)
_cell_measurement_reflns_used 18434
_cell_measurement_temperature 150(2)
_cell_measurement_theta_max 27.5
_cell_measurement_theta_min 1
_cell_volume 1895.31(6)
_computing_cell_refinement 'COLLECT and DENZO'
_computing_data_collection 'COLLECT (Hooft, 1998) and DENZO (Otwinowski & Minor, 1997)'
_computing_data_reduction 'COLLECT and DENZO'
_computing_structure_refinement 'SHELXL-97 (Sheldrick, 1997)'
_computing_structure_solution 'SIR92 (Altomare et al., 1994)'
_diffrn_ambient_temperature 150(2)
_diffrn_detector_area_resol_mean 9.091
_diffrn_measured_fraction_theta_full 1.000
_diffrn_measured_fraction_theta_max 1.000
_diffrn_measurement_device_type 'Nonius KappaCCD area detector'
_diffrn_measurement_method '\f and \w scans to fill the Ewald sphere'
_diffrn_radiation_monochromator graphite
_diffrn_radiation_source 'fine-focus sealed tube'
_diffrn_radiation_type MoK\a
_diffrn_radiation_wavelength 0.71073
_diffrn_reflns_av_R_equivalents 0.0918
_diffrn_reflns_av_sigmaI/netI 0.0409
_diffrn_reflns_limit_h_max 16
_diffrn_reflns_limit_h_min -16
_diffrn_reflns_limit_k_max 12
_diffrn_reflns_limit_k_min -12
_diffrn_reflns_limit_l_max 21
_diffrn_reflns_limit_l_min -21
_diffrn_reflns_number 26505
_diffrn_reflns_theta_full 27.48
_diffrn_reflns_theta_max 27.48
_diffrn_reflns_theta_min 1.75
_diffrn_standards_number 0
_exptl_absorpt_coefficient_mu 9.586
_exptl_absorpt_correction_T_max 0.329
_exptl_absorpt_correction_T_min 0.161
_exptl_absorpt_correction_type gaussian
_exptl_absorpt_process_details '(Coppens, 1970)'
_exptl_crystal_colour colourless
_exptl_crystal_density_diffrn 1.855
_exptl_crystal_density_method 'not measured'
_exptl_crystal_description prism
_exptl_crystal_F_000 1016
_exptl_crystal_size_max 0.25
_exptl_crystal_size_mid 0.18
_exptl_crystal_size_min 0.15
_refine_diff_density_max 2.185
_refine_diff_density_min -1.779
_refine_diff_density_rms 0.157
_refine_ls_extinction_coef 0.00138(14)
_refine_ls_extinction_expression Fc^*^=kFc[1+0.001xFc^2^\l^3^/sin(2\q)]^-1/4^
_refine_ls_extinction_method SHELXL
_refine_ls_goodness_of_fit_ref 1.066
_refine_ls_hydrogen_treatment constr
_refine_ls_matrix_type full
_refine_ls_number_parameters 197
_refine_ls_number_reflns 4344
_refine_ls_number_restraints 0
_refine_ls_restrained_S_all 1.066
_refine_ls_R_factor_all 0.0331
_refine_ls_R_factor_gt 0.0275
_refine_ls_shift/su_max 0.002
_refine_ls_shift/su_mean 0.000
_refine_ls_structure_factor_coef Fsqd
_refine_ls_weighting_details 'calc w=1/[\s^2^(Fo^2^)+(0.0287P)^2^+3.5904P] where P=(Fo^2^+2Fc^2^)/3'
_refine_ls_weighting_scheme calc
_refine_ls_wR_factor_gt 0.0658
_refine_ls_wR_factor_ref 0.0687
_reflns_number_gt 3855
_reflns_number_total 4344
_reflns_threshold_expression I>2\s(I)
_cod_data_source_file om060489qsi20060605_065356.cif
_cod_data_source_block 6-ocotbicl2-ruzic
_cod_original_sg_symbol_H-M 'P 21/n'
_cod_database_code 4074250

loop_
_symmetry_equiv_pos_as_xyz
'x, y, z'
'-x+1/2, y+1/2, -z+1/2'
'-x, -y, -z'
'x-1/2, -y-1/2, z-1/2'

loop_
_atom_site_label
_atom_site_type_symbol
_atom_site_fract_x
_atom_site_fract_y
_atom_site_fract_z
_atom_site_U_iso_or_equiv
_atom_site_adp_type
_atom_site_occupancy
_atom_site_symmetry_multiplicity
_atom_site_calc_flag
_atom_site_refinement_flags
Bi1 Bi 0.940078(11) 0.112472(16) 0.617833(8) 0.01655(7) Uani 1 1 d .
Cl1 Cl 0.80087(10) 0.32461(14) 0.62366(7) 0.0344(3) Uani 1 1 d .
Cl2 Cl 1.09821(9) -0.07248(13) 0.61123(6) 0.0280(2) Uani 1 1 d .
O1 O 1.0839(2) 0.2815(3) 0.67758(16) 0.0217(6) Uani 1 1 d .
O2 O 0.8251(2) -0.0723(4) 0.65242(18) 0.0257(7) Uani 1 1 d .
C1 C 0.9952(3) 0.0863(4) 0.7553(2) 0.0187(8) Uani 1 1 d .
C2 C 1.0730(3) 0.1822(5) 0.8055(2) 0.0207(8) Uani 1 1 d .
C3 C 1.1126(4) 0.1611(5) 0.8928(3) 0.0244(9) Uani 1 1 d .
H3 H 1.1652 0.2233 0.9272 0.029 Uiso 1 1 calc R
C4 C 1.0738(4) 0.0480(5) 0.9278(2) 0.0252(9) Uani 1 1 d .
H4 H 1.1009 0.0346 0.9858 0.030 Uiso 1 1 calc R
C5 C 0.9953(4) -0.0455(5) 0.8781(3) 0.0249(9) Uani 1 1 d .
H5 H 0.9691 -0.1204 0.9025 0.030 Uiso 1 1 calc R
C6 C 0.9557(3) -0.0267(5) 0.7907(2) 0.0207(8) Uani 1 1 d .
C7 C 1.1127(4) 0.3058(5) 0.7671(2) 0.0250(9) Uani 1 1 d .
H7A H 1.0782 0.3933 0.7770 0.030 Uiso 1 1 calc R
H7B H 1.1927 0.3156 0.7925 0.030 Uiso 1 1 calc R
C8 C 1.1467(4) 0.3658(5) 0.6338(3) 0.0224(9) Uani 1 1 d .
C9 C 1.1436(4) 0.5223(5) 0.6549(3) 0.0356(11) Uani 1 1 d .
H9A H 1.0678 0.5517 0.6433 0.053 Uiso 1 1 calc R
H9B H 1.1765 0.5776 0.6214 0.053 Uiso 1 1 calc R
H9C H 1.1844 0.5370 0.7135 0.053 Uiso 1 1 calc R
C10 C 1.2640(4) 0.3061(6) 0.6592(3) 0.0302(10) Uani 1 1 d .
H10A H 1.3022 0.3261 0.7176 0.045 Uiso 1 1 calc R
H10B H 1.3032 0.3499 0.6257 0.045 Uiso 1 1 calc R
H10C H 1.2608 0.2047 0.6503 0.045 Uiso 1 1 calc R
C11 C 1.0843(4) 0.3380(6) 0.5414(3) 0.0295(10) Uani 1 1 d .
H11A H 1.0847 0.2374 0.5303 0.044 Uiso 1 1 calc R
H11B H 1.1199 0.3884 0.5077 0.044 Uiso 1 1 calc R
H11C H 1.0089 0.3705 0.5276 0.044 Uiso 1 1 calc R
C12 C 0.8728(4) -0.1310(5) 0.7360(3) 0.0285(10) Uani 1 1 d .
H12A H 0.9094 -0.2208 0.7334 0.034 Uiso 1 1 calc R
H12B H 0.8145 -0.1491 0.7598 0.034 Uiso 1 1 calc R
C13 C 0.7096(4) -0.1144(5) 0.6053(3) 0.0283(10) Uani 1 1 d .
C14 C 0.6330(4) -0.0395(7) 0.6453(4) 0.0432(13) Uani 1 1 d .
H14A H 0.6463 -0.0767 0.7009 0.065 Uiso 1 1 calc R
H14B H 0.5568 -0.0562 0.6116 0.065 Uiso 1 1 calc R
H14C H 0.6478 0.0613 0.6485 0.065 Uiso 1 1 calc R
C15 C 0.6987(5) -0.2732(6) 0.6051(4) 0.0487(15) Uani 1 1 d .
H15A H 0.7534 -0.3154 0.5846 0.073 Uiso 1 1 calc R
H15B H 0.6256 -0.3002 0.5693 0.073 Uiso 1 1 calc R
H15C H 0.7102 -0.3060 0.6614 0.073 Uiso 1 1 calc R
C16 C 0.6902(4) -0.0550(6) 0.5175(3) 0.0379(12) Uani 1 1 d .
H16A H 0.6964 0.0473 0.5202 0.057 Uiso 1 1 calc R
H16B H 0.6172 -0.0814 0.4812 0.057 Uiso 1 1 calc R
H16C H 0.7449 -0.0934 0.4956 0.057 Uiso 1 1 calc R

loop_
_atom_site_aniso_label
_atom_site_aniso_U_11
_atom_site_aniso_U_22
_atom_site_aniso_U_33
_atom_site_aniso_U_23
_atom_site_aniso_U_13
_atom_site_aniso_U_12
Bi1 0.01604(10) 0.01958(11) 0.01373(9) -0.00013(5) 0.00455(6) -0.00126(5)
Cl1 0.0365(6) 0.0377(7) 0.0282(5) 0.0005(5) 0.0097(5) 0.0154(5)
Cl2 0.0300(6) 0.0305(6) 0.0204(5) -0.0014(4) 0.0041(4) 0.0095(5)
O1 0.0259(15) 0.0248(16) 0.0160(13) -0.0030(11) 0.0091(12) -0.0088(12)
O2 0.0220(16) 0.0335(17) 0.0206(14) 0.0056(13) 0.0060(12) -0.0082(13)
C1 0.022(2) 0.025(2) 0.0095(16) -0.0023(15) 0.0064(15) 0.0028(16)
C2 0.020(2) 0.024(2) 0.0173(18) -0.0038(16) 0.0064(16) 0.0020(16)
C3 0.024(2) 0.031(2) 0.0162(18) -0.0049(18) 0.0045(16) 0.0037(19)
C4 0.026(2) 0.037(3) 0.0144(18) 0.0013(18) 0.0085(16) 0.0101(19)
C5 0.027(2) 0.031(2) 0.0194(19) 0.0078(18) 0.0120(17) 0.0086(19)
C6 0.020(2) 0.022(2) 0.0202(19) 0.0018(16) 0.0074(16) 0.0041(16)
C7 0.027(2) 0.031(3) 0.0159(18) -0.0063(17) 0.0053(17) -0.0075(18)
C8 0.023(2) 0.023(2) 0.022(2) -0.0006(16) 0.0081(17) -0.0055(17)
C9 0.042(3) 0.025(3) 0.037(3) 0.003(2) 0.010(2) -0.006(2)
C10 0.022(2) 0.041(3) 0.028(2) 0.001(2) 0.0093(18) -0.0023(19)
C11 0.033(2) 0.036(3) 0.0185(19) 0.0045(19) 0.0075(18) -0.007(2)
C12 0.026(2) 0.033(3) 0.025(2) 0.0081(18) 0.0068(19) -0.0059(18)
C13 0.020(2) 0.035(3) 0.027(2) 0.0007(18) 0.0041(19) -0.0103(18)
C14 0.027(3) 0.060(4) 0.046(3) 0.006(3) 0.017(2) 0.009(2)
C15 0.049(3) 0.041(3) 0.050(3) -0.004(3) 0.010(3) -0.023(3)
C16 0.032(3) 0.051(3) 0.025(2) -0.004(2) 0.002(2) -0.013(2)

loop_
_atom_type_symbol
_atom_type_description
_atom_type_scat_dispersion_real
_atom_type_scat_dispersion_imag
_atom_type_scat_source
C C 0.0033 0.0016 'International Tables Vol C Tables 4.2.6.8 and 6.1.1.4'
H H 0.0000 0.0000 'International Tables Vol C Tables 4.2.6.8 and 6.1.1.4'
O O 0.0106 0.0060 'International Tables Vol C Tables 4.2.6.8 and 6.1.1.4'
Cl Cl 0.1484 0.1585 'International Tables Vol C Tables 4.2.6.8 and 6.1.1.4'
Bi Bi -4.1077 10.2566 'International Tables Vol C Tables 4.2.6.8 and 6.1.1.4'

loop_
_geom_angle_atom_site_label_1
_geom_angle_atom_site_label_2
_geom_angle_atom_site_label_3
_geom_angle
C1 Bi1 O1 72.37(13)
C1 Bi1 O2 71.26(13)
O1 Bi1 O2 143.55(9)
C1 Bi1 Cl1 91.54(11)
O1 Bi1 Cl1 85.30(8)
O2 Bi1 Cl1 93.33(9)
C1 Bi1 Cl2 89.49(11)
O1 Bi1 Cl2 87.88(8)
O2 Bi1 Cl2 94.08(8)
Cl1 Bi1 Cl2 172.45(4)
C7 O1 C8 116.3(3)
C7 O1 Bi1 116.0(2)
C8 O1 Bi1 127.7(2)
C12 O2 C13 116.3(3)
C12 O2 Bi1 114.1(2)
C13 O2 Bi1 128.9(2)
C6 C1 C2 121.0(4)
C6 C1 Bi1 120.2(3)
C2 C1 Bi1 118.8(3)
C1 C2 C3 118.8(4)
C1 C2 C7 120.6(4)
C3 C2 C7 120.6(4)
C4 C3 C2 120.1(4)
C4 C3 H3 120.0
C2 C3 H3 120.0
C3 C4 C5 121.0(4)
C3 C4 H4 119.5
C5 C4 H4 119.5
C4 C5 C6 119.5(4)
C4 C5 H5 120.2
C6 C5 H5 120.2
C1 C6 C5 119.5(4)
C1 C6 C12 120.7(4)
C5 C6 C12 119.8(4)
O1 C7 C2 109.0(3)
O1 C7 H7A 109.9
C2 C7 H7A 109.9
O1 C7 H7B 109.9
C2 C7 H7B 109.9
H7A C7 H7B 108.3
O1 C8 C9 109.7(4)
O1 C8 C11 103.6(3)
C9 C8 C11 111.3(4)
O1 C8 C10 107.9(3)
C9 C8 C10 113.0(4)
C11 C8 C10 110.9(4)
C8 C9 H9A 109.5
C8 C9 H9B 109.5
H9A C9 H9B 109.5
C8 C9 H9C 109.5
H9A C9 H9C 109.5
H9B C9 H9C 109.5
C8 C10 H10A 109.5
C8 C10 H10B 109.5
H10A C10 H10B 109.5
C8 C10 H10C 109.5
H10A C10 H10C 109.5
H10B C10 H10C 109.5
C8 C11 H11A 109.5
C8 C11 H11B 109.5
H11A C11 H11B 109.5
C8 C11 H11C 109.5
H11A C11 H11C 109.5
H11B C11 H11C 109.5
O2 C12 C6 109.4(3)
O2 C12 H12A 109.8
C6 C12 H12A 109.8
O2 C12 H12B 109.8
C6 C12 H12B 109.8
H12A C12 H12B 108.2
O2 C13 C15 110.0(4)
O2 C13 C16 103.6(3)
C15 C13 C16 112.1(4)
O2 C13 C14 108.1(4)
C15 C13 C14 112.7(4)
C16 C13 C14 109.9(4)
C13 C14 H14A 109.5
C13 C14 H14B 109.5
H14A C14 H14B 109.5
C13 C14 H14C 109.5
H14A C14 H14C 109.5
H14B C14 H14C 109.5
C13 C15 H15A 109.5
C13 C15 H15B 109.5
H15A C15 H15B 109.5
C13 C15 H15C 109.5
H15A C15 H15C 109.5
H15B C15 H15C 109.5
C13 C16 H16A 109.5
C13 C16 H16B 109.5
H16A C16 H16B 109.5
C13 C16 H16C 109.5
H16A C16 H16C 109.5
H16B C16 H16C 109.5

loop_
_geom_bond_atom_site_label_1
_geom_bond_atom_site_label_2
_geom_bond_distance
Bi1 C1 2.199(4)
Bi1 O1 2.376(3)
Bi1 O2 2.459(3)
Bi1 Cl1 2.6863(11)
Bi1 Cl2 2.6872(11)
O1 C7 1.446(5)
O1 C8 1.484(5)
O2 C12 1.443(5)
O2 C13 1.475(5)
C1 C6 1.389(6)
C1 C2 1.394(6)
C2 C3 1.400(5)
C2 C7 1.495(6)
C3 C4 1.382(7)
C3 H3 0.9300
C4 C5 1.382(7)
C4 H4 0.9300
C5 C6 1.399(5)
C5 H5 0.9300
C6 C12 1.506(6)
C7 H7A 0.9700
C7 H7B 0.9700
C8 C9 1.510(6)
C8 C11 1.516(6)
C8 C10 1.519(6)
C9 H9A 0.9600
C9 H9B 0.9600
C9 H9C 0.9600
C10 H10A 0.9600
C10 H10B 0.9600
C10 H10C 0.9600
C11 H11A 0.9600
C11 H11B 0.9600
C11 H11C 0.9600
C12 H12A 0.9700
C12 H12B 0.9700
C13 C15 1.492(7)
C13 C16 1.523(7)
C13 C14 1.529(7)
C14 H14A 0.9600
C14 H14B 0.9600
C14 H14C 0.9600
C15 H15A 0.9600
C15 H15B 0.9600
C15 H15C 0.9600
C16 H16A 0.9600
C16 H16B 0.9600
C16 H16C 0.9600
